data_7047391
loop_
_publ_author_name
'Zou, Ji-Yong'
'Li, Ling'
'You, Sheng-Yong'
'Liu, Yue-Wei'
'Cui, Hong-Min'
'Cui, Jian-Zhong'
'Zhang, Shao-Wei'

_publ_section_title
;
 Two luminescent lanthanide(iii) metal-organic frameworks as chemosensors
 for high-efficiency recognition of Cr(vi) anions in aqueous solution.
;
_journal_issue 44
_journal_name_full 'Dalton transactions (Cambridge, England : 2003)'
_journal_page_first 15694
_journal_page_last 15702
_journal_paper_doi 10.1039/c8dt03050b
_journal_volume 47
_journal_year 2018
_chemical_formula_moiety '0.5(C96 H56 N4 O74 Tb8), 2(C2 H8 N)'
_chemical_formula_sum 'C52 H44 N4 O37 Tb4'
_chemical_formula_weight 1952.59
_space_group_crystal_system monoclinic
_space_group_IT_number 14
_space_group_name_Hall '-P 2yn'
_space_group_name_H-M_alt 'P 1 21/n 1'
_symmetry_space_group_name_Hall '-P 2yn'
_symmetry_space_group_name_H-M 'P 1 21/n 1'
_atom_sites_solution_hydrogens mixed
_atom_sites_solution_primary direct
_audit_creation_date 2017-06-24
_audit_creation_method
;
Olex2 1.2
(compiled 2017.03.28 svn.r3405 for OlexSys, GUI svn.r5337)
;
_audit_update_record
;
2018-08-20 deposited with the CCDC.
2018-08-30 downloaded from the CCDC.
;
_cell_angle_alpha 90
_cell_angle_beta 103.844(2)
_cell_angle_gamma 90
_cell_formula_units_Z 2
_cell_length_a 9.0774(2)
_cell_length_b 25.9711(5)
_cell_length_c 13.9493(3)
_cell_measurement_reflns_used 4636
_cell_measurement_temperature 150(2)
_cell_measurement_theta_max 73.3840
_cell_measurement_theta_min 3.6610
_cell_volume 3193.02(12)
_computing_molecular_graphics 'Olex2 (Dolomanov et al., 2009)'
_computing_publication_material 'Olex2 (Dolomanov et al., 2009)'
_computing_structure_refinement 'olex2.refine (Bourhis et al., 2015)'
_computing_structure_solution 'SIR2004 (Burla et al., 2007)'
_diffrn_ambient_temperature 150.15
_diffrn_measured_fraction_theta_full 0.992
_diffrn_measured_fraction_theta_max 0.992
_diffrn_measurement_device_type 'multiwire proportional'
_diffrn_measurement_method 'phi and omega scans'
_diffrn_radiation_monochromator graphite
_diffrn_radiation_type CuK\a
_diffrn_radiation_wavelength 1.54178
_diffrn_reflns_av_R_equivalents 0.0529
_diffrn_reflns_av_unetI/netI 0.0687
_diffrn_reflns_Laue_measured_fraction_full 0.992
_diffrn_reflns_Laue_measured_fraction_max 0.992
_diffrn_reflns_limit_h_max 10
_diffrn_reflns_limit_h_min -9
_diffrn_reflns_limit_k_max 30
_diffrn_reflns_limit_k_min -30
_diffrn_reflns_limit_l_max 15
_diffrn_reflns_limit_l_min -16
_diffrn_reflns_number 10196
_diffrn_reflns_point_group_measured_fraction_full 0.992
_diffrn_reflns_point_group_measured_fraction_max 0.992
_diffrn_reflns_theta_full 65.994
_diffrn_reflns_theta_max 65.994
_diffrn_reflns_theta_min 4.717
_exptl_absorpt_coefficient_mu 22.264
_exptl_absorpt_correction_type none
_exptl_crystal_colour yellow
_exptl_crystal_density_diffrn 2.031
_exptl_crystal_description block
_exptl_crystal_F_000 1880
_exptl_crystal_size_max 0.18
_exptl_crystal_size_mid 0.17
_exptl_crystal_size_min 0.17
_refine_diff_density_max 2.814
_refine_diff_density_min -2.034
_refine_diff_density_rms 0.233
_refine_ls_extinction_method none
_refine_ls_goodness_of_fit_ref 1.091
_refine_ls_hydrogen_treatment constr
_refine_ls_matrix_type full
_refine_ls_number_parameters 485
_refine_ls_number_reflns 5525
_refine_ls_number_restraints 1280
_refine_ls_restrained_S_all 1.054
_refine_ls_R_factor_all 0.0699
_refine_ls_R_factor_gt 0.0610
_refine_ls_shift/su_max 0.001
_refine_ls_shift/su_mean 0.000
_refine_ls_structure_factor_coef Fsqd
_refine_ls_weighting_details 'w=1/[\s^2^(Fo^2^)+(0.0967P)^2^+8.6821P] where P=(Fo^2^+2Fc^2^)/3'
_refine_ls_weighting_scheme calc
_refine_ls_wR_factor_gt 0.1577
_refine_ls_wR_factor_ref 0.1697
_reflns_Friedel_coverage 0.000
_reflns_number_gt 4713
_reflns_number_total 5525
_reflns_threshold_expression 'I > 2\s(I)'
_cod_data_source_file c8dt03050b2.cif
_cod_data_source_block Tb4
_cod_depositor_comments 'Adding full bibliography for 7047390--7047391.cif.'
_cod_original_cell_volume 3193.01(12)
_cod_database_code 7047391
_shelx_shelxl_version_number 2014/7
_shelx_space_group_comment
;
The symmetry employed for this shelxl refinement is uniquely defined
by the following loop, which should always be used as a source of
symmetry information in preference to the above space-group names.
They are only intended as comments.
;
_shelx_estimated_absorpt_t_max 0.116
_shelx_estimated_absorpt_t_min 0.108
_olex2_refinement_description
;
1. Fixed Uiso
 At 1.2 times of:
  All C(H) groups, All N(H,H) groups
 At 1.5 times of:
  All C(H,H,H) groups
2. Restrained distances
 C28-N1
 1.48 with sigma of 0.02
 C28A-N1
 1.48 with sigma of 0.02
3. Uiso/Uaniso restraints and constraints
C1 \\sim C2 \\sim C3 \\sim C4 \\sim C5 \\sim C6 \\sim C7 \\sim C8 \\sim C9
\\sim C10 \\sim C11 \\sim C12 \\sim C13 \\sim C14 \\sim C15 \\sim C16 \\sim C17
\\sim C18 \\sim C19 \\sim C20 \\sim C21 \\sim C22 \\sim C23 \\sim C24 \\sim C25
\\sim C26 \\sim C27 \\sim C28 \\sim C28A \\sim O1 \\sim O2 \\sim O3 \\sim O4
\\sim O5 \\sim O6 \\sim O7 \\sim O8 \\sim O9 \\sim O10 \\sim O11 \\sim O12
\\sim O13 \\sim O14 \\sim O15 \\sim O16 \\sim O16A \\sim O17 \\sim O17A \\sim
O18 \\sim O19: within 3.8A with sigma of 0.01 and sigma for terminal atoms of
0.02
Uanis(C28) \\sim Ueq, Uanis(C28A) \\sim Ueq, Uanis(O18) \\sim Ueq: with sigma
of 0.01 and sigma for terminal atoms of 0.02
Uanis(O17) \\sim Ueq, Uanis(O17A) \\sim Ueq, Uanis(O16A) \\sim Ueq, Uanis(O16)
\\sim Ueq: with sigma of 0.01 and sigma for terminal atoms of 0.02
Uanis(O15) \\sim Ueq: with sigma of 0.01 and sigma for terminal atoms of 0.02
Uanis(C21) \\sim Ueq: with sigma of 0.01 and sigma for terminal atoms of 0.02
Uanis(C23) \\sim Ueq, Uanis(O1) \\sim Ueq, Uanis(C13) \\sim Ueq, Uanis(C16)
\\sim Ueq, Uanis(C17) \\sim Ueq, Uanis(O7) \\sim Ueq, Uanis(O11) \\sim Ueq,
Uanis(O12) \\sim Ueq, Uanis(O15) \\sim Ueq: with sigma of 0.01 and sigma for
terminal atoms of 0.02
Uanis(N1) \\sim Ueq, Uanis(O19) \\sim Ueq, Uanis(O15) \\sim Ueq: with sigma of
0.01 and sigma for terminal atoms of 0.02
Uanis(C28) = Uanis(C28A)
4. Others
 Sof(O16A)=Sof(O17A)=1-FVAR(1)
 Sof(O16)=Sof(O17)=FVAR(1)
 Sof(C28A)=Sof(H28D)=Sof(H28E)=Sof(H28F)=1-FVAR(2)
 Sof(C28)=Sof(H28A)=Sof(H28B)=Sof(H28C)=FVAR(2)
 Fixed Sof: C20(0.5) C21(0.5) H21(0.5) C22(0.5) H22(0.5) C23(0.5)
5.a Riding coordinates:
 C21(H21), C22(H22)
5.b Secondary CH2 refined with riding coordinates:
 N2(H2A,H2B)
5.c Aromatic/amide H refined with riding coordinates:
 C3(H3), C4(H4), C9(H9), C10(H10), C15(H15), C16(H16), C26(H26)
5.d Idealised Me refined as rotating group:
 C24(H24A,H24B,H24C), C25(H25A,H25B,H25C), C27(H27A,H27B,H27C), C28(H28A,H28B,
 H28C), C28A(H28D,H28E,H28F)
;
_olex2_submission_special_instructions 'No special instructions were received'

loop_
_space_group_symop_operation_xyz
'x, y, z'
'-x+1/2, y+1/2, -z+1/2'
'-x, -y, -z'
'x-1/2, -y-1/2, z-1/2'

loop_
_atom_site_label
_atom_site_type_symbol
_atom_site_fract_x
_atom_site_fract_y
_atom_site_fract_z
_atom_site_U_iso_or_equiv
_atom_site_adp_type
_atom_site_occupancy
_atom_site_site_symmetry_order
_atom_site_calc_flag
_atom_site_refinement_flags_posn
_atom_site_refinement_flags_adp
_atom_site_refinement_flags_occupancy
_atom_site_disorder_assembly
_atom_site_disorder_group
Tb1 Tb 0.90729(5) 0.14624(2) 0.74442(3) 0.01586(18) Uani 1 1 d . . . . .
Tb2 Tb 1.40084(6) 0.10022(2) 0.77505(3) 0.01846(18) Uani 1 1 d . . . . .
O1 O 0.5174(8) 0.1184(3) 0.6548(5) 0.0338(14) Uani 1 1 d . U . . .
O2 O 0.7108(7) 0.1509(2) 0.6005(4) 0.0230(12) Uani 1 1 d . U . . .
O3 O 0.5098(7) 0.1928(2) 0.4421(4) 0.0222(11) Uani 1 1 d . U . . .
O4 O 0.5168(6) 0.2767(3) 0.3316(4) 0.0244(12) Uani 1 1 d . U . . .
O5 O 0.2876(7) 0.2629(3) 0.2397(4) 0.0266(13) Uani 1 1 d . U . . .
O6 O 1.0416(6) 0.3364(2) 0.3898(4) 0.0202(11) Uani 1 1 d . U . . .
O7 O 1.2716(8) 0.3469(3) 0.3642(5) 0.0324(14) Uani 1 1 d . U . . .
O8 O 1.1589(6) 0.2664(2) 0.5388(4) 0.0141(10) Uani 1 1 d . U . . .
O9 O 1.0506(6) 0.1923(2) 0.6458(4) 0.0175(10) Uani 1 1 d . U . . .
O10 O 1.2832(6) 0.1800(2) 0.7406(4) 0.0203(11) Uani 1 1 d . U . . .
O11 O 1.6164(8) 0.0543(3) 0.8390(5) 0.0370(14) Uani 1 1 d . U . . .
O12 O 1.8140(8) 0.0650(2) 0.7707(5) 0.0314(13) Uani 1 1 d . U . . .
O13 O 1.7537(7) -0.0273(3) 0.9441(5) 0.0310(12) Uani 1 1 d . U . . .
O14 O 1.6802(8) -0.0885(3) 1.0818(6) 0.0404(15) Uani 1 1 d . U . . .
O15 O 1.9104(9) -0.1239(3) 1.1155(7) 0.0554(18) Uani 1 1 d . U . . .
O16 O 0.9559(14) 0.0822(5) 0.6239(9) 0.0235(17) Uani 0.474(9) 1 d . U . A 1
O16A O 1.0825(13) 0.0898(4) 0.7038(9) 0.0234(16) Uani 0.526(9) 1 d . U . A 2
O17 O 1.2067(16) 0.0873(6) 0.6519(11) 0.0289(18) Uani 0.474(9) 1 d . U . A 1
O17A O 1.2415(14) 0.0644(5) 0.6196(10) 0.0300(17) Uani 0.526(9) 1 d . U . A 2
O18 O 1.0000 0.0000 0.5000 0.0358(16) Uani 1 2 d S TU P . .
O19 O 1.3175(10) 0.0127(3) 0.7809(7) 0.0560(16) Uani 1 1 d . U . . .
C1 C 1.1792(9) 0.3283(3) 0.4097(6) 0.0169(14) Uani 1 1 d . U . . .
C2 C 1.2510(9) 0.2970(3) 0.4978(6) 0.0164(13) Uani 1 1 d . U . . .
C3 C 1.3962(9) 0.2919(3) 0.5468(6) 0.0201(14) Uani 1 1 d . U . . .
H3 H 1.4808 0.3088 0.5320 0.024 Uiso 1 1 calc R . . . .
C4 C 1.4005(9) 0.2564(3) 0.6250(6) 0.0177(14) Uani 1 1 d . U . . .
H4 H 1.4875 0.2455 0.6734 0.021 Uiso 1 1 calc R . . . .
C5 C 1.2546(9) 0.2411(3) 0.6164(6) 0.0139(13) Uani 1 1 d . U . . .
C6 C 1.1892(9) 0.2016(3) 0.6715(6) 0.0162(12) Uani 1 1 d . U . . .
C7 C 0.3980(10) 0.2490(4) 0.3071(6) 0.0242(15) Uani 1 1 d . U . . .
C8 C 0.3854(10) 0.2033(4) 0.3655(6) 0.0237(15) Uani 1 1 d . U . . .
C9 C 0.2691(10) 0.1723(4) 0.3713(7) 0.0256(15) Uani 1 1 d . U . . .
H9 H 0.1720 0.1712 0.3266 0.031 Uiso 1 1 calc R . . . .
C10 C 0.3195(11) 0.1414(4) 0.4574(7) 0.0279(15) Uani 1 1 d . U . . .
H10 H 0.2619 0.1163 0.4821 0.033 Uiso 1 1 calc R . . . .
C11 C 0.4630(10) 0.1546(4) 0.4964(6) 0.0236(15) Uani 1 1 d . U . . .
C12 C 0.5745(10) 0.1396(3) 0.5899(6) 0.0207(14) Uani 1 1 d . U . . .
C13 C 1.7432(11) 0.0418(4) 0.8253(8) 0.0320(16) Uani 1 1 d . U . . .
C14 C 1.8195(11) -0.0038(4) 0.8763(8) 0.0327(16) Uani 1 1 d . U . . .
C15 C 1.9497(11) -0.0284(4) 0.8751(8) 0.0375(16) Uani 1 1 d . U . . .
H15 H 2.0159 -0.0206 0.8336 0.045 Uiso 1 1 calc R . . . .
C16 C 1.9703(11) -0.0682(4) 0.9471(9) 0.0390(17) Uani 1 1 d . U . . .
H16 H 2.0531 -0.0914 0.9642 0.047 Uiso 1 1 calc R . . . .
C17 C 1.8492(11) -0.0661(4) 0.9857(8) 0.0356(16) Uani 1 1 d . U . . .
C18 C 1.8101(11) -0.0942(4) 1.0681(9) 0.0378(18) Uani 1 1 d . U . . .
C19 C 1.0948(10) 0.0665(3) 0.6219(7) 0.0258(14) Uani 1 1 d . U . . .
C20 C 1.091(2) 0.0267(7) 0.5373(14) 0.0281(19) Uani 0.5 1 d . U . A 1
C21 C 1.210(2) 0.0090(7) 0.5091(15) 0.032(2) Uani 0.5 1 d . U . A 1
H21 H 1.3105 0.0187 0.5333 0.038 Uiso 0.5 1 d R . . A 1
C22 C 1.156(2) -0.0270(7) 0.4340(14) 0.027(2) Uani 0.5 1 d . U . A 1
H22 H 1.2082 -0.0459 0.3929 0.032 Uiso 0.5 1 d R . . A 1
C23 C 1.011(2) -0.0322(7) 0.4291(14) 0.027(2) Uani 0.5 1 d . U . A 1
C24 C 1.3012(9) 0.2237(3) 1.0376(6) 0.0184(17) Uani 1 1 d . U . . .
H24A H 1.2682 0.1885 1.0468 0.028 Uiso 1 1 calc GR . . . .
H24B H 1.2265 0.2482 1.0510 0.028 Uiso 1 1 calc GR . . . .
H24C H 1.3999 0.2300 1.0832 0.028 Uiso 1 1 calc GR . . . .
C25 C 1.3528(11) 0.2836(4) 0.9098(6) 0.0259(19) Uani 1 1 d . U . . .
H25A H 1.3494 0.2858 0.8392 0.039 Uiso 1 1 calc GR . . . .
H25B H 1.4548 0.2925 0.9482 0.039 Uiso 1 1 calc GR . . . .
H25C H 1.2789 0.3076 0.9259 0.039 Uiso 1 1 calc GR . . . .
C26 C 1.3766(13) -0.0254(4) 0.8275(9) 0.043(2) Uani 1 1 d . U . . .
H26 H 1.4380 -0.0189 0.8917 0.052 Uiso 1 1 calc R . . . .
C27 C 1.4105(18) -0.1155(6) 0.8629(12) 0.078(4) Uani 1 1 d . U . . .
H27A H 1.4968 -0.1325 0.8454 0.116 Uiso 1 1 calc GR . . . .
H27B H 1.3257 -0.1397 0.8547 0.116 Uiso 1 1 calc GR . . . .
H27C H 1.4402 -0.1040 0.9318 0.116 Uiso 1 1 calc GR . . . .
C28 C 1.352(3) -0.0837(10) 0.6933(14) 0.072(4) Uani 0.57(2) 1 d D U . B 1
H28A H 1.2955 -0.0558 0.6530 0.107 Uiso 0.57(2) 1 calc GR . . B 1
H28B H 1.2972 -0.1162 0.6760 0.107 Uiso 0.57(2) 1 calc GR . . B 1
H28C H 1.4531 -0.0864 0.6808 0.107 Uiso 0.57(2) 1 calc GR . . B 1
C28A C 1.225(4) -0.0836(13) 0.718(2) 0.072(4) Uani 0.43(2) 1 d D U . B 2
H28D H 1.2185 -0.0588 0.6645 0.107 Uiso 0.43(2) 1 calc GR . . B 2
H28E H 1.1342 -0.0809 0.7443 0.107 Uiso 0.43(2) 1 calc GR . . B 2
H28F H 1.2321 -0.1186 0.6932 0.107 Uiso 0.43(2) 1 calc GR . . B 2
N1 N 1.3655(16) -0.0723(4) 0.8004(9) 0.072(3) Uani 1 1 d D U . . .
N2 N 1.3151(8) 0.2302(3) 0.9344(6) 0.0253(17) Uani 1 1 d . . . . .
H2A H 1.2260 0.2208 0.8926 0.030 Uiso 1 1 calc R . . . .
H2B H 1.3884 0.2086 0.9238 0.030 Uiso 1 1 calc R . . . .

loop_
_atom_site_aniso_label
_atom_site_aniso_U_11
_atom_site_aniso_U_22
_atom_site_aniso_U_33
_atom_site_aniso_U_23
_atom_site_aniso_U_13
_atom_site_aniso_U_12
Tb1 0.0238(3) 0.0148(3) 0.0120(3) 0.00917(18) 0.0102(2) 0.00970(18)
Tb2 0.0385(3) 0.0083(3) 0.0082(3) 0.00148(17) 0.0048(2) 0.00551(19)
O1 0.042(3) 0.043(3) 0.014(3) 0.015(2) 0.003(2) -0.008(3)
O2 0.036(2) 0.020(3) 0.011(2) 0.001(2) 0.003(2) -0.006(2)
O3 0.030(2) 0.027(2) 0.009(2) 0.005(2) 0.0026(19) -0.004(2)
O4 0.024(3) 0.033(3) 0.015(2) 0.007(2) 0.003(2) -0.004(2)
O5 0.026(3) 0.036(3) 0.015(3) 0.012(2) -0.001(2) -0.001(2)
O6 0.024(2) 0.016(3) 0.019(3) 0.007(2) 0.003(2) 0.000(2)
O7 0.038(3) 0.041(3) 0.025(3) 0.017(2) 0.018(2) 0.014(2)
O8 0.019(2) 0.014(2) 0.011(2) 0.0037(18) 0.0062(18) -0.0014(18)
O9 0.026(2) 0.015(2) 0.013(2) 0.0011(19) 0.0098(18) -0.0018(19)
O10 0.031(2) 0.013(2) 0.015(2) 0.0026(19) 0.003(2) 0.002(2)
O11 0.045(3) 0.029(3) 0.046(3) 0.025(2) 0.028(2) 0.019(2)
O12 0.043(3) 0.021(3) 0.039(3) 0.019(2) 0.028(2) 0.010(2)
O13 0.028(2) 0.029(3) 0.041(3) 0.027(2) 0.019(2) 0.009(2)
O14 0.035(3) 0.049(3) 0.041(3) 0.029(3) 0.018(3) -0.001(3)
O15 0.041(3) 0.054(3) 0.062(3) 0.045(3) -0.006(3) -0.001(3)
O16 0.033(3) 0.018(3) 0.019(3) -0.003(3) 0.005(3) -0.006(3)
O16A 0.036(3) 0.017(3) 0.018(3) -0.005(3) 0.008(3) -0.001(3)
O17 0.038(3) 0.018(3) 0.026(3) -0.007(3) 0.000(3) -0.001(3)
O17A 0.040(3) 0.023(3) 0.026(3) -0.005(3) 0.006(3) -0.003(3)
O18 0.058(3) 0.021(3) 0.028(3) -0.008(3) 0.011(3) -0.008(3)
O19 0.067(3) 0.033(3) 0.054(3) 0.001(3) -0.014(3) -0.003(3)
C1 0.024(3) 0.019(3) 0.012(3) 0.008(3) 0.012(2) 0.003(3)
C2 0.020(3) 0.017(3) 0.015(3) 0.006(2) 0.010(2) 0.001(2)
C3 0.021(3) 0.019(3) 0.022(3) 0.007(3) 0.008(2) -0.002(2)
C4 0.022(3) 0.016(3) 0.015(3) 0.005(2) 0.005(2) 0.000(2)
C5 0.023(3) 0.010(3) 0.010(3) 0.003(2) 0.007(2) 0.003(2)
C6 0.024(2) 0.012(2) 0.014(2) -0.001(2) 0.006(2) -0.001(2)
C7 0.027(3) 0.031(3) 0.014(3) 0.010(3) 0.004(3) -0.004(3)
C8 0.028(3) 0.028(3) 0.014(3) 0.005(3) 0.002(3) -0.005(3)
C9 0.027(3) 0.031(3) 0.017(3) 0.007(3) 0.001(3) -0.005(3)
C10 0.035(3) 0.031(3) 0.016(3) 0.006(3) 0.004(3) -0.011(3)
C11 0.032(3) 0.027(3) 0.012(3) 0.006(3) 0.004(3) -0.007(3)
C12 0.031(3) 0.023(3) 0.008(3) 0.003(3) 0.004(3) -0.005(3)
C13 0.037(3) 0.026(3) 0.041(3) 0.022(3) 0.025(3) 0.011(3)
C14 0.035(3) 0.030(3) 0.042(3) 0.025(3) 0.027(3) 0.010(3)
C15 0.039(3) 0.031(3) 0.050(3) 0.026(3) 0.026(3) 0.011(3)
C16 0.033(3) 0.034(3) 0.053(3) 0.027(3) 0.017(3) 0.012(3)
C17 0.031(3) 0.032(3) 0.045(3) 0.030(3) 0.013(3) 0.008(3)
C18 0.033(3) 0.036(3) 0.044(3) 0.031(3) 0.010(3) 0.003(3)
C19 0.037(3) 0.017(3) 0.026(3) -0.007(2) 0.012(2) -0.008(2)
C20 0.039(3) 0.019(3) 0.025(3) -0.003(3) 0.006(3) -0.004(3)
C21 0.043(3) 0.022(3) 0.030(3) -0.008(3) 0.006(3) -0.004(3)
C22 0.038(4) 0.018(4) 0.026(4) -0.005(4) 0.010(4) -0.004(4)
C23 0.039(4) 0.019(4) 0.023(4) -0.006(4) 0.010(4) -0.004(4)
C24 0.021(4) 0.020(4) 0.012(4) 0.000(3) 0.001(3) 0.001(3)
C25 0.035(5) 0.028(5) 0.014(4) 0.007(4) 0.005(4) 0.003(4)
C26 0.053(4) 0.025(4) 0.046(4) 0.006(3) 0.000(3) 0.006(3)
C27 0.092(7) 0.049(6) 0.075(7) 0.027(6) -0.012(7) 0.003(6)
C28 0.087(6) 0.048(6) 0.067(6) -0.001(6) -0.006(6) -0.001(6)
C28A 0.087(6) 0.048(6) 0.067(6) -0.001(6) -0.006(6) -0.001(6)
N1 0.124(8) 0.025(5) 0.054(6) 0.000(5) -0.003(6) 0.005(5)
N2 0.017(3) 0.032(5) 0.025(4) -0.005(3) -0.001(3) -0.008(3)

loop_
_atom_type_symbol
_atom_type_description
_atom_type_scat_dispersion_real
_atom_type_scat_dispersion_imag
_atom_type_scat_source
C C 0.0181 0.0091 'International Tables Vol C Tables 4.2.6.8 and 6.1.1.4'
H H 0.0000 0.0000 'International Tables Vol C Tables 4.2.6.8 and 6.1.1.4'
N N 0.0311 0.0180 'International Tables Vol C Tables 4.2.6.8 and 6.1.1.4'
O O 0.0492 0.0322 'International Tables Vol C Tables 4.2.6.8 and 6.1.1.4'
Gd Gd -8.8380 11.9157 'International Tables Vol C Tables 4.2.6.8 and 6.1.1.4'
Tb Tb -9.1472 9.1891 'International Tables Vol C Tables 4.2.6.8 and 6.1.1.4'

loop_
_geom_angle_atom_site_label_1
_geom_angle_atom_site_label_2
_geom_angle_atom_site_label_3
_geom_angle
_geom_angle_site_symmetry_1
_geom_angle_site_symmetry_3
O2 Tb1 O4 121.4(2) . 4_666
O2 Tb1 O5 72.7(2) . 4_666
O2 Tb1 O9 83.7(2) . .
O2 Tb1 O16 71.2(3) . .
O2 Tb1 C7 98.0(2) . 4_666
O4 Tb1 O5 51.74(19) 4_666 4_666
O4 Tb1 O16 140.8(3) 4_666 .
O4 Tb1 C7 26.2(2) 4_666 4_666
O5 Tb1 C7 25.9(2) 4_666 4_666
O7 Tb1 O2 100.8(2) 4_566 .
O7 Tb1 O4 78.4(2) 4_566 4_666
O7 Tb1 O5 69.8(2) 4_566 4_666
O7 Tb1 O9 145.6(2) 4_566 .
O7 Tb1 O12 71.3(2) 4_566 1_455
O7 Tb1 O15 78.8(3) 4_566 3_857
O7 Tb1 O16 139.1(3) 4_566 .
O7 Tb1 O16A 137.6(4) 4_566 .
O7 Tb1 C7 69.3(3) 4_566 4_666
O9 Tb1 O4 70.5(2) . 4_666
O9 Tb1 O5 79.3(2) . 4_666
O9 Tb1 O16 74.9(3) . .
O9 Tb1 C7 76.3(2) . 4_666
O12 Tb1 O2 87.2(2) 1_455 .
O12 Tb1 O4 141.9(2) 1_455 4_666
O12 Tb1 O5 131.4(2) 1_455 4_666
O12 Tb1 O9 143.1(2) 1_455 .
O12 Tb1 O16 68.3(3) 1_455 .
O12 Tb1 C7 140.5(2) 1_455 4_666
O15 Tb1 O2 168.3(3) 3_857 .
O15 Tb1 O4 70.1(3) 3_857 4_666
O15 Tb1 O5 117.4(3) 3_857 4_666
O15 Tb1 O9 103.4(2) 3_857 .
O15 Tb1 O12 81.6(3) 3_857 1_455
O15 Tb1 O16 101.4(4) 3_857 .
O15 Tb1 O16A 69.8(4) 3_857 .
O15 Tb1 C7 92.8(3) 3_857 4_666
O16 Tb1 O5 137.3(3) . 4_666
O16 Tb1 C7 150.1(4) . 4_666
O16A Tb1 O2 104.3(3) . .
O16A Tb1 O4 114.8(3) . 4_666
O16A Tb1 O5 150.8(3) . 4_666
O16A Tb1 O9 71.5(3) . .
O16A Tb1 O12 76.3(3) . 1_455
O16A Tb1 C7 138.0(3) . 4_666
O1 Tb2 O6 94.7(2) 1_655 4_666
O1 Tb2 O10 86.2(2) 1_655 .
O1 Tb2 O11 83.6(2) 1_655 .
O1 Tb2 O14 169.3(3) 1_655 3_857
O1 Tb2 O16A 112.5(3) 1_655 .
O1 Tb2 O17A 72.9(4) 1_655 .
O1 Tb2 O19 115.7(3) 1_655 .
O6 Tb2 O16A 128.8(3) 4_666 .
O6 Tb2 O17A 158.9(3) 4_666 .
O10 Tb2 O6 71.1(2) . 4_666
O10 Tb2 O16A 68.5(3) . .
O10 Tb2 O17A 90.6(3) . .
O10 Tb2 O19 135.8(3) . .
O11 Tb2 O6 80.2(2) . 4_666
O11 Tb2 O10 148.6(2) . .
O11 Tb2 O14 90.8(2) . 3_857
O11 Tb2 O16A 142.5(3) . .
O11 Tb2 O17A 114.3(4) . .
O11 Tb2 O19 74.9(3) . .
O14 Tb2 O6 75.3(3) 3_857 4_666
O14 Tb2 O10 94.0(2) 3_857 .
O14 Tb2 O16A 77.4(3) 3_857 .
O14 Tb2 O17A 117.9(4) 3_857 .
O14 Tb2 O19 71.2(3) 3_857 .
O17 Tb2 O1 83.1(4) . 1_655
O17 Tb2 O6 145.4(4) . 4_666
O17 Tb2 O10 74.3(4) . .
O17 Tb2 O11 133.3(5) . .
O17 Tb2 O14 107.3(5) . 3_857
O17 Tb2 O19 71.2(4) . .
O17A Tb2 O16A 47.6(4) . .
O19 Tb2 O6 137.5(2) . 4_666
O19 Tb2 O16A 67.6(3) . .
O19 Tb2 O17A 63.4(4) . .
C12 O1 Tb2 166.3(7) . 1_455
C12 O2 Tb1 128.2(5) . .
C11 O3 C8 105.4(6) . .
C7 O4 Tb1 96.5(5) . 4_565
C7 O5 Tb1 89.3(5) . 4_565
C1 O6 Tb2 127.6(5) . 4_565
C1 O7 Tb1 158.0(7) . 4_665
C2 O8 C5 105.7(6) . .
C6 O9 Tb1 125.0(5) . .
C6 O10 Tb2 138.5(5) . .
C13 O11 Tb2 143.9(6) . .
C13 O12 Tb1 141.5(7) . 1_655
C17 O13 C14 106.5(7) . .
C18 O14 Tb2 128.8(7) . 3_857
C18 O15 Tb1 152.0(10) . 3_857
C19 O16 Tb1 122.9(8) . .
C19 O16 C22 100.3(10) . 3_756
C19 O16 C23 56.4(9) . 3_756
C22 O16 Tb1 130.9(9) 3_756 .
C23 O16 Tb1 165.1(10) 3_756 .
C23 O16 C22 44.4(10) 3_756 3_756
Tb1 O16A Tb2 123.5(4) . .
C19 O16A Tb1 134.6(9) . .
C19 O16A Tb2 93.3(7) . .
C19 O17 Tb2 148.0(12) . .
C19 O17A Tb2 109.7(9) . .
C20 O18 C20 180.0 3_756 .
C20 O18 C21 42.9(12) . .
C20 O18 C21 137.1(12) . 3_756
C20 O18 C21 42.9(12) 3_756 3_756
C20 O18 C21 137.1(12) 3_756 .
C20 O18 C23 124.6(13) 3_756 3_756
C20 O18 C23 55.4(13) 3_756 .
C20 O18 C23 124.6(13) . .
C20 O18 C23 55.4(13) . 3_756
C21 O18 C21 180.0(12) . 3_756
C23 O18 C21 97.5(10) . 3_756
C23 O18 C21 97.5(10) 3_756 .
C23 O18 C21 82.5(10) 3_756 3_756
C23 O18 C21 82.5(10) . .
C23 O18 C23 180.0 3_756 .
C26 O19 Tb2 132.5(8) . .
O6 C1 O7 125.4(8) . .
O6 C1 C2 120.1(7) . .
O7 C1 C2 114.4(7) . .
O8 C2 C1 118.1(7) . .
C3 C2 O8 110.6(7) . .
C3 C2 C1 131.3(8) . .
C2 C3 C4 107.5(7) . .
C5 C4 C3 105.9(7) . .
O8 C5 C6 118.7(7) . .
C4 C5 O8 110.3(7) . .
C4 C5 C6 131.0(7) . .
O9 C6 O10 126.1(8) . .
O9 C6 C5 119.0(7) . .
O10 C6 C5 114.9(7) . .
O4 C7 Tb1 57.3(5) . 4_565
O4 C7 C8 118.9(8) . .
O5 C7 Tb1 64.8(5) . 4_565
O5 C7 O4 120.9(8) . .
O5 C7 C8 119.9(8) . .
C8 C7 Tb1 162.6(7) . 4_565
O3 C8 C7 115.7(7) . .
C9 C8 O3 110.0(8) . .
C9 C8 C7 133.4(8) . .
C8 C9 C10 106.8(8) . .
C11 C10 C9 106.5(8) . .
O3 C11 C12 115.7(7) . .
C10 C11 O3 111.2(8) . .
C10 C11 C12 132.8(8) . .
O1 C12 C11 115.2(8) . .
O2 C12 O1 125.5(8) . .
O2 C12 C11 119.1(8) . .
O11 C13 O12 126.0(8) . .
O11 C13 C14 118.7(8) . .
O12 C13 C14 115.3(8) . .
O13 C14 C13 117.3(8) . .
C15 C14 O13 108.9(8) . .
C15 C14 C13 133.7(9) . .
C14 C15 C16 107.7(9) . .
C17 C16 C15 106.0(9) . .
O13 C17 C18 116.7(8) . .
C16 C17 O13 111.0(8) . .
C16 C17 C18 132.1(9) . .
O14 C18 O15 125.8(10) . .
O14 C18 C17 118.3(9) . .
O15 C18 C17 115.8(9) . .
O16 C19 C20 111.5(11) . .
O16 C19 C23 70.2(10) . 3_756
O16A C19 O17A 109.3(10) . .
O17 C19 O16 127.8(12) . .
O17 C19 C20 116.7(13) . .
O17 C19 C23 161.5(14) . 3_756
C23 C19 C20 45.2(11) 3_756 .
O18 C20 C19 130.6(16) . .
O18 C20 C21 102.2(17) . .
O18 C20 C23 71.7(15) . 3_756
C21 C20 C19 125.6(16) . .
C23 C20 C19 58.9(13) 3_756 .
C23 C20 C21 166(2) 3_756 .
C20 C21 O18 34.8(10) . .
C20 C21 C22 106.9(18) . .
C22 C21 O18 72.7(12) . .
C21 C22 O16 155.5(17) . 3_756
C23 C22 O16 56.8(11) . 3_756
C23 C22 C21 105.8(18) . .
O18 C23 O16 160.6(16) . 3_756
O18 C23 C19 128.8(15) . 3_756
C19 C23 O16 53.5(9) 3_756 3_756
C20 C23 O16 124.2(18) 3_756 3_756
C20 C23 O18 52.9(12) 3_756 .
C20 C23 C19 75.9(15) 3_756 3_756
C20 C23 C22 151(2) 3_756 .
C22 C23 O16 78.8(14) . 3_756
C22 C23 O18 98.9(14) . .
C22 C23 C19 131.5(17) . 3_756
O19 C26 N1 128.1(12) . .
C26 N1 C27 125.7(13) . .
C26 N1 C28 117.9(15) . .
C26 N1 C28A 113.7(16) . .
C27 N1 C28 113.5(15) . .
C27 N1 C28A 112.0(17) . .
C24 N2 C25 114.1(7) . .

loop_
_geom_bond_atom_site_label_1
_geom_bond_atom_site_label_2
_geom_bond_distance
_geom_bond_site_symmetry_2
Tb1 O2 2.348(6) .
Tb1 O4 2.428(6) 4_666
Tb1 O5 2.592(7) 4_666
Tb1 O7 2.307(6) 4_566
Tb1 O9 2.423(5) .
Tb1 O12 2.335(6) 1_455
Tb1 O15 2.312(7) 3_857
Tb1 O16 2.478(13) .
Tb1 O16A 2.330(12) .
Tb1 C7 2.865(9) 4_666
Tb2 O1 2.237(7) 1_655
Tb2 O6 2.433(6) 4_666
Tb2 O10 2.329(6) .
Tb2 O11 2.283(6) .
Tb2 O14 2.307(7) 3_857
Tb2 O16A 2.835(12) .
Tb2 O17 2.173(13) .
Tb2 O17A 2.483(13) .
Tb2 O19 2.404(8) .
O1 Tb2 2.237(7) 1_455
O1 C12 1.272(11) .
O2 C12 1.245(11) .
O3 C8 1.384(10) .
O3 C11 1.376(10) .
O4 Tb1 2.428(6) 4_565
O4 C7 1.273(11) .
O5 Tb1 2.592(7) 4_565
O5 C7 1.252(10) .
O6 Tb2 2.434(6) 4_565
O6 C1 1.231(10) .
O7 Tb1 2.307(6) 4_665
O7 C1 1.263(10) .
O8 C2 1.374(9) .
O8 C5 1.381(9) .
O9 C6 1.247(10) .
O10 C6 1.256(10) .
O11 C13 1.253(11) .
O12 Tb1 2.335(6) 1_655
O12 C13 1.261(11) .
O13 C14 1.377(11) .
O13 C17 1.366(11) .
O14 Tb2 2.307(7) 3_857
O14 C18 1.248(13) .
O15 Tb1 2.312(7) 3_857
O15 C18 1.254(12) .
O16 C19 1.331(16) .
O16 C22 1.83(2) 3_756
O16 C23 1.56(2) 3_756
O16A C19 1.321(14) .
O17 C19 1.138(16) .
O17A C19 1.341(16) .
O18 C20 1.106(19) 3_756
O18 C20 1.106(19) .
O18 C21 1.89(2) 3_756
O18 C21 1.89(2) .
O18 C23 1.317(18) .
O18 C23 1.317(18) 3_756
O19 C26 1.234(13) .
C1 C2 1.487(11) .
C2 C3 1.338(11) .
C3 C4 1.422(11) .
C4 C5 1.360(11) .
C5 C6 1.488(11) .
C7 Tb1 2.865(9) 4_565
C7 C8 1.458(12) .
C8 C9 1.346(13) .
C9 C10 1.427(12) .
C10 C11 1.331(13) .
C11 C12 1.498(11) .
C13 C14 1.467(12) .
C14 C15 1.348(13) .
C15 C16 1.420(13) .
C16 C17 1.336(14) .
C17 C18 1.474(13) .
C19 C20 1.56(2) .
C19 C23 1.38(2) 3_756
C20 C21 1.32(3) .
C20 C23 1.14(3) 3_756
C21 C22 1.40(3) .
C22 O16 1.83(2) 3_756
C22 C23 1.30(3) .
C23 O16 1.56(2) 3_756
C23 C19 1.38(2) 3_756
C23 C20 1.14(3) 3_756
C24 N2 1.485(11) .
C25 N2 1.487(12) .
C26 N1 1.270(15) .
C27 N1 1.420(16) .
C28 N1 1.499(17) .
C28A N1 1.526(18) .
